data_4125420
loop_
_publ_author_name
'Piou, Tiffany'
'Romanov-Michailidis, Fedor'
'Romanova-Michaelides, Maria'
'Jackson, Kelvin E.'
'Semakul, Natthawat'
'Taggart, Trevor D.'
'Newell, Brian S.'
'Rithner, Christopher D.'
'Paton, Robert S.'
'Rovis, Tomislav'

_publ_section_title
;
 Correlating Reactivity and Selectivity to Cyclopentadienyl Ligand
 Properties in Rh(III)-Catalyzed C-H Activation Reactions: An Experimental
 and Computational Study.
;
_journal_issue 3
_journal_name_full 'Journal of the American Chemical Society'
_journal_page_first 1296
_journal_page_last 1310
_journal_paper_doi 10.1021/jacs.6b11670
_journal_volume 139
_journal_year 2017
_chemical_formula_moiety 'C30 H24 Cl4 F10 Rh2, 2(C H Cl3)'
_chemical_formula_sum 'C32 H26 Cl10 F10 Rh2'
_chemical_formula_weight 1160.85
_space_group_crystal_system monoclinic
_space_group_IT_number 14
_space_group_name_Hall '-P 2ybc'
_space_group_name_H-M_alt 'P 1 21/c 1'
_symmetry_space_group_name_Hall '-P 2ybc'
_symmetry_space_group_name_H-M 'P 1 21/c 1'
_atom_sites_solution_hydrogens geom
_audit_creation_method SHELXL-2014/7
_cell_angle_alpha 90
_cell_angle_beta 102.4112(13)
_cell_angle_gamma 90
_cell_formula_units_Z 2
_cell_length_a 14.1850(5)
_cell_length_b 7.9695(3)
_cell_length_c 20.6751(7)
_cell_measurement_reflns_used 9951
_cell_measurement_temperature 100(2)
_cell_measurement_theta_max 30.48
_cell_measurement_theta_min 2.75
_cell_volume 2282.64(14)
_computing_cell_refinement 'Bruker SAINT'
_computing_data_collection 'Bruker APEX3'
_computing_data_reduction 'Bruker SAINT'
_computing_molecular_graphics 'Bruker SHELXTL'
_computing_publication_material 'Bruker SHELXTL'
_computing_structure_refinement 'SHELXL-2014/7 (Sheldrick, 2014)'
_computing_structure_solution 'SHELXS-97 (Sheldrick 2008)'
_diffrn_ambient_temperature 100(2)
_diffrn_measured_fraction_theta_full 1.000
_diffrn_measured_fraction_theta_max 1.000
_diffrn_measurement_device_type 'Bruker APEX-II CCD'
_diffrn_measurement_method '\f and \w scans'
_diffrn_radiation_type MoK\a
_diffrn_radiation_wavelength 0.71073
_diffrn_reflns_av_R_equivalents 0.1012
_diffrn_reflns_av_unetI/netI 0.0909
_diffrn_reflns_Laue_measured_fraction_full 1.000
_diffrn_reflns_Laue_measured_fraction_max 1.000
_diffrn_reflns_limit_h_max 21
_diffrn_reflns_limit_h_min -21
_diffrn_reflns_limit_k_max 9
_diffrn_reflns_limit_k_min -12
_diffrn_reflns_limit_l_max 28
_diffrn_reflns_limit_l_min -31
_diffrn_reflns_number 47819
_diffrn_reflns_point_group_measured_fraction_full 1.000
_diffrn_reflns_point_group_measured_fraction_max 1.000
_diffrn_reflns_theta_full 25.242
_diffrn_reflns_theta_max 32.573
_diffrn_reflns_theta_min 1.470
_exptl_absorpt_coefficient_mu 1.372
_exptl_absorpt_correction_T_max 0.7466
_exptl_absorpt_correction_T_min 0.6397
_exptl_absorpt_correction_type multi-scan
_exptl_absorpt_process_details 'SCALE (Bruker, 2009)'
_exptl_crystal_colour red
_exptl_crystal_density_diffrn 1.689
_exptl_crystal_density_meas ?
_exptl_crystal_density_method 'not measured'
_exptl_crystal_description rod
_exptl_crystal_F_000 1136
_exptl_crystal_size_max 0.285
_exptl_crystal_size_mid 0.112
_exptl_crystal_size_min 0.063
_refine_diff_density_max 1.105
_refine_diff_density_min -2.013
_refine_diff_density_rms 0.274
_refine_ls_extinction_method none
_refine_ls_goodness_of_fit_ref 1.042
_refine_ls_hydrogen_treatment constr
_refine_ls_matrix_type full
_refine_ls_number_parameters 249
_refine_ls_number_reflns 8316
_refine_ls_number_restraints 0
_refine_ls_restrained_S_all 1.042
_refine_ls_R_factor_all 0.0990
_refine_ls_R_factor_gt 0.0495
_refine_ls_shift/su_max 0.001
_refine_ls_shift/su_mean 0.000
_refine_ls_structure_factor_coef Fsqd
_refine_ls_weighting_details 'w=1/[\s^2^(Fo^2^)+(0.0853P)^2^] where P=(Fo^2^+2Fc^2^)/3'
_refine_ls_weighting_scheme calc
_refine_ls_wR_factor_gt 0.1234
_refine_ls_wR_factor_ref 0.1631
_reflns_Friedel_coverage 0.000
_reflns_number_gt 5269
_reflns_number_total 8316
_reflns_threshold_expression 'I > 2\s(I)'
_cod_data_source_file Rh8.cif
_cod_data_source_block rovis223
_cod_depositor_comments
;
The following automatic conversions were performed:

'_exptl_crystal_density_meas' value 'not measured' was changed to '?'
- the value is perceived as not measured.

Automatic conversion script
Id: cif_fix_values 4268 2015-11-12 08:31:59Z antanas 

 Adding full bibliography for 4125410--4125429.cif.
;
_cod_database_code 4125420
_shelx_shelxl_version_number 2014/7
_shelx_space_group_comment
; 
The symmetry employed for this shelxl refinement is uniquely defined 
by the following loop, which should always be used as a source of 
symmetry information in preference to the above space-group names. 
They are only intended as comments. 
;
_shelx_estimated_absorpt_t_min 0.696
_shelx_estimated_absorpt_t_max 0.919
_platon_squeeze_void_probe_radius 1.20

loop_
_space_group_symop_operation_xyz
'x, y, z'
'-x, y+1/2, -z+1/2'
'-x, -y, -z'
'x, -y-1/2, z-1/2'

loop_
_atom_site_label
_atom_site_type_symbol
_atom_site_fract_x
_atom_site_fract_y
_atom_site_fract_z
_atom_site_U_iso_or_equiv
_atom_site_adp_type
_atom_site_occupancy
_atom_site_site_symmetry_order
_atom_site_calc_flag
_atom_site_refinement_flags_posn
_atom_site_refinement_flags_adp
Rh1 Rh 0.07980(2) 0.45206(4) 0.08212(2) 0.01353(9) Uani 1 1 d . .
Cl1 Cl -0.00905(7) 0.64215(12) 0.13547(5) 0.0176(2) Uani 1 1 d . .
Cl2 Cl -0.07055(7) 0.35212(12) 0.01110(4) 0.01584(19) Uani 1 1 d . .
C1 C 0.2187(3) 0.4453(5) 0.1458(2) 0.0170(8) Uani 1 1 d . .
C2 C 0.1548(3) 0.3397(6) 0.1740(2) 0.0203(9) Uani 1 1 d . .
C3 C 0.1176(3) 0.2114(5) 0.1259(2) 0.0203(9) Uani 1 1 d . .
C4 C 0.1631(3) 0.2322(6) 0.0699(2) 0.0211(9) Uani 1 1 d . .
C5 C 0.2253(3) 0.3736(5) 0.0822(2) 0.0185(8) Uani 1 1 d . .
C6 C 0.2806(3) 0.5809(6) 0.1821(2) 0.0182(8) Uani 1 1 d . .
C7 C 0.3448(3) 0.5463(6) 0.2411(2) 0.0205(8) Uani 1 1 d . .
C8 C 0.4043(3) 0.6693(7) 0.2761(2) 0.0243(10) Uani 1 1 d . .
C9 C 0.4011(3) 0.8312(6) 0.2520(2) 0.0237(10) Uani 1 1 d . .
C10 C 0.3384(3) 0.8695(6) 0.1939(2) 0.0213(9) Uani 1 1 d . .
C11 C 0.2789(3) 0.7469(6) 0.1594(2) 0.0181(8) Uani 1 1 d . .
C12 C 0.1303(3) 0.3610(6) 0.2411(2) 0.0239(10) Uani 1 1 d . .
H12A H 0.1459 0.4756 0.2571 0.036 Uiso 1 1 calc R U
H12B H 0.1678 0.2809 0.2724 0.036 Uiso 1 1 calc R U
H12C H 0.0612 0.3402 0.2375 0.036 Uiso 1 1 calc R U
C13 C 0.0468(4) 0.0766(6) 0.1333(2) 0.0278(11) Uani 1 1 d . .
H13A H 0.0807 -0.0308 0.1424 0.042 Uiso 1 1 calc R U
H13B H -0.0026 0.0677 0.0923 0.042 Uiso 1 1 calc R U
H13C H 0.0161 0.1048 0.1701 0.042 Uiso 1 1 calc R U
C14 C 0.1497(4) 0.1207(6) 0.0107(2) 0.0288(11) Uani 1 1 d . .
H14A H 0.1340 0.1890 -0.0296 0.043 Uiso 1 1 calc R U
H14B H 0.0970 0.0418 0.0114 0.043 Uiso 1 1 calc R U
H14C H 0.2094 0.0582 0.0114 0.043 Uiso 1 1 calc R U
C15 C 0.2890(3) 0.4351(6) 0.0384(2) 0.0253(10) Uani 1 1 d . .
H15A H 0.3559 0.4028 0.0573 0.038 Uiso 1 1 calc R U
H15B H 0.2844 0.5576 0.0349 0.038 Uiso 1 1 calc R U
H15C H 0.2684 0.3852 -0.0057 0.038 Uiso 1 1 calc R U
F1 F 0.35311(19) 0.3891(4) 0.26497(13) 0.0282(6) Uani 1 1 d . .
F2 F 0.4660(2) 0.6288(4) 0.33255(13) 0.0355(7) Uani 1 1 d . .
F3 F 0.4587(2) 0.9475(4) 0.28521(15) 0.0328(7) Uani 1 1 d . .
F4 F 0.3316(2) 1.0273(3) 0.17045(15) 0.0308(6) Uani 1 1 d . .
F5 F 0.21922(18) 0.7910(3) 0.10229(13) 0.0238(6) Uani 1 1 d . .
C16 C 0.1998(4) 0.6258(7) 0.8591(2) 0.0287(11) Uani 1 1 d . .
H16 H 0.1512 0.5841 0.8839 0.034 Uiso 1 1 calc R U
Cl4 Cl 0.28664(11) 0.4681(2) 0.85911(7) 0.0475(4) Uani 1 1 d . .
Cl3 Cl 0.25408(13) 0.8084(2) 0.89809(7) 0.0571(5) Uani 1 1 d . .
Cl5 Cl 0.14000(9) 0.67286(18) 0.77725(6) 0.0321(3) Uani 1 1 d . .

loop_
_atom_site_aniso_label
_atom_site_aniso_U_11
_atom_site_aniso_U_22
_atom_site_aniso_U_33
_atom_site_aniso_U_23
_atom_site_aniso_U_13
_atom_site_aniso_U_12
Rh1 0.01843(16) 0.01063(15) 0.01094(14) 0.00170(11) 0.00184(10) -0.00047(13)
Cl1 0.0240(5) 0.0143(5) 0.0154(4) -0.0006(3) 0.0062(4) -0.0003(4)
Cl2 0.0210(5) 0.0136(5) 0.0120(4) 0.0029(3) 0.0016(3) -0.0035(4)
C1 0.0194(19) 0.016(2) 0.0146(17) 0.0027(15) 0.0021(14) 0.0009(17)
C2 0.026(2) 0.020(2) 0.0136(18) 0.0070(16) 0.0014(16) 0.0045(18)
C3 0.022(2) 0.014(2) 0.021(2) 0.0057(16) -0.0019(16) 0.0014(17)
C4 0.027(2) 0.015(2) 0.018(2) 0.0027(16) -0.0005(17) 0.0058(18)
C5 0.022(2) 0.017(2) 0.0159(18) 0.0029(15) 0.0034(15) 0.0062(17)
C6 0.0145(19) 0.023(2) 0.0178(19) 0.0000(16) 0.0046(15) 0.0007(16)
C7 0.0162(19) 0.027(2) 0.0176(19) 0.0002(17) 0.0017(15) -0.0013(18)
C8 0.0140(19) 0.042(3) 0.0157(19) -0.0035(19) -0.0003(15) 0.0014(19)
C9 0.0142(19) 0.033(3) 0.025(2) -0.0100(19) 0.0073(16) -0.0061(18)
C10 0.019(2) 0.018(2) 0.028(2) -0.0023(18) 0.0092(17) -0.0013(17)
C11 0.0151(19) 0.020(2) 0.0182(19) 0.0015(16) 0.0022(15) 0.0019(17)
C12 0.030(2) 0.028(3) 0.0131(18) 0.0051(17) 0.0026(17) -0.006(2)
C13 0.037(3) 0.015(2) 0.026(2) 0.0078(17) -0.004(2) -0.0057(19)
C14 0.044(3) 0.016(2) 0.024(2) -0.0038(18) 0.002(2) 0.003(2)
C15 0.030(2) 0.027(3) 0.021(2) 0.0007(18) 0.0109(18) 0.003(2)
F1 0.0254(14) 0.0279(15) 0.0271(14) 0.0110(12) -0.0034(11) 0.0029(12)
F2 0.0242(14) 0.057(2) 0.0205(13) -0.0005(13) -0.0063(11) -0.0032(14)
F3 0.0227(14) 0.0425(18) 0.0340(16) -0.0170(13) 0.0078(11) -0.0134(13)
F4 0.0295(15) 0.0176(15) 0.0443(17) -0.0030(12) 0.0058(13) -0.0061(11)
F5 0.0242(13) 0.0206(14) 0.0233(13) 0.0050(10) -0.0023(10) -0.0010(11)
C16 0.032(3) 0.039(3) 0.017(2) -0.003(2) 0.0091(18) -0.014(2)
Cl4 0.0415(8) 0.0673(11) 0.0394(8) 0.0158(7) 0.0216(6) 0.0103(7)
Cl3 0.0772(11) 0.0679(11) 0.0314(7) -0.0221(7) 0.0235(7) -0.0475(9)
Cl5 0.0331(6) 0.0442(8) 0.0205(5) 0.0008(5) 0.0091(5) -0.0095(6)

loop_
_atom_type_symbol
_atom_type_description
_atom_type_scat_dispersion_real
_atom_type_scat_dispersion_imag
_atom_type_scat_source
C C 0.0033 0.0016 'International Tables Vol C Tables 4.2.6.8 and 6.1.1.4'
H H 0.0000 0.0000 'International Tables Vol C Tables 4.2.6.8 and 6.1.1.4'
F F 0.0171 0.0103 'International Tables Vol C Tables 4.2.6.8 and 6.1.1.4'
Cl Cl 0.1484 0.1585 'International Tables Vol C Tables 4.2.6.8 and 6.1.1.4'
Rh Rh -1.1178 0.9187 'International Tables Vol C Tables 4.2.6.8 and 6.1.1.4'

loop_
_geom_angle_atom_site_label_1
_geom_angle_atom_site_label_2
_geom_angle_atom_site_label_3
_geom_angle
_geom_angle_site_symmetry_3
C1 Rh1 C3 66.42(16) .
C1 Rh1 C5 39.74(15) .
C3 Rh1 C5 65.62(17) .
C1 Rh1 C4 66.00(16) .
C3 Rh1 C4 39.47(17) .
C5 Rh1 C4 38.45(17) .
C1 Rh1 C2 39.51(16) .
C3 Rh1 C2 39.23(16) .
C5 Rh1 C2 65.72(16) .
C4 Rh1 C2 65.66(16) .
C1 Rh1 Cl1 103.97(12) .
C3 Rh1 Cl1 118.84(13) .
C5 Rh1 Cl1 141.62(12) .
C4 Rh1 Cl1 157.81(12) .
C2 Rh1 Cl1 93.78(12) .
C1 Rh1 Cl2 159.54(12) .
C3 Rh1 Cl2 93.95(12) .
C5 Rh1 Cl2 128.08(12) .
C4 Rh1 Cl2 95.39(12) .
C2 Rh1 Cl2 126.37(12) .
Cl1 Rh1 Cl2 90.30(4) .
C1 Rh1 Cl2 112.83(11) 3_565
C3 Rh1 Cl2 150.02(13) 3_565
C5 Rh1 Cl2 94.27(11) 3_565
C4 Rh1 Cl2 111.21(12) 3_565
C2 Rh1 Cl2 152.14(12) 3_565
Cl1 Rh1 Cl2 90.85(3) 3_565
Cl2 Rh1 Cl2 81.00(3) 3_565
Rh1 Cl2 Rh1 99.00(3) 3_565
C2 C1 C5 107.7(4) .
C2 C1 C6 124.8(4) .
C5 C1 C6 126.4(4) .
C2 C1 Rh1 71.7(2) .
C5 C1 Rh1 71.4(2) .
C6 C1 Rh1 131.5(3) .
C3 C2 C1 107.6(4) .
C3 C2 C12 126.1(4) .
C1 C2 C12 126.3(4) .
C3 C2 Rh1 69.6(2) .
C1 C2 Rh1 68.8(2) .
C12 C2 Rh1 126.4(3) .
C2 C3 C4 108.0(4) .
C2 C3 C13 126.2(4) .
C4 C3 C13 125.8(4) .
C2 C3 Rh1 71.2(2) .
C4 C3 Rh1 71.0(2) .
C13 C3 Rh1 124.9(3) .
C5 C4 C3 108.3(4) .
C5 C4 C14 125.7(4) .
C3 C4 C14 126.0(4) .
C5 C4 Rh1 70.7(2) .
C3 C4 Rh1 69.6(2) .
C14 C4 Rh1 127.1(3) .
C4 C5 C1 108.3(4) .
C4 C5 C15 125.9(4) .
C1 C5 C15 125.8(4) .
C4 C5 Rh1 70.8(2) .
C1 C5 Rh1 68.8(2) .
C15 C5 Rh1 127.5(3) .
C7 C6 C11 116.3(4) .
C7 C6 C1 120.3(4) .
C11 C6 C1 123.4(4) .
F1 C7 C6 119.9(4) .
F1 C7 C8 118.1(4) .
C6 C7 C8 122.0(4) .
F2 C8 C9 120.3(4) .
F2 C8 C7 119.6(4) .
C9 C8 C7 120.1(4) .
F3 C9 C10 120.7(4) .
F3 C9 C8 119.9(4) .
C10 C9 C8 119.4(4) .
F4 C10 C9 120.6(4) .
F4 C10 C11 119.1(4) .
C9 C10 C11 120.3(4) .
F5 C11 C10 117.8(4) .
F5 C11 C6 120.2(4) .
C10 C11 C6 122.0(4) .
Cl3 C16 Cl4 110.7(3) .
Cl3 C16 Cl5 109.7(3) .
Cl4 C16 Cl5 110.1(3) .

loop_
_geom_bond_atom_site_label_1
_geom_bond_atom_site_label_2
_geom_bond_distance
_geom_bond_site_symmetry_2
Rh1 C1 2.122(4) .
Rh1 C3 2.140(4) .
Rh1 C5 2.157(4) .
Rh1 C4 2.158(4) .
Rh1 C2 2.162(4) .
Rh1 Cl1 2.3868(10) .
Rh1 Cl2 2.4480(10) .
Rh1 Cl2 2.4615(10) 3_565
Cl2 Rh1 2.4615(10) 3_565
C1 C2 1.448(6) .
C1 C5 1.455(6) .
C1 C6 1.489(6) .
C2 C3 1.444(6) .
C2 C12 1.511(6) .
C3 C4 1.451(6) .
C3 C13 1.500(6) .
C4 C5 1.421(6) .
C4 C14 1.492(6) .
C5 C15 1.492(6) .
C6 C7 1.385(6) .
C6 C11 1.402(6) .
C7 F1 1.342(5) .
C7 C8 1.390(6) .
C8 F2 1.339(5) .
C8 C9 1.381(7) .
C9 F3 1.326(5) .
C9 C10 1.367(7) .
C10 F4 1.344(5) .
C10 C11 1.385(6) .
C11 F5 1.344(5) .
C16 Cl3 1.759(5) .
C16 Cl4 1.760(6) .
C16 Cl5 1.763(5) .

loop_
_platon_squeeze_void_nr
_platon_squeeze_void_average_x
_platon_squeeze_void_average_y
_platon_squeeze_void_average_z
_platon_squeeze_void_volume
_platon_squeeze_void_count_electrons
_platon_squeeze_void_content
1 0.500 -0.012 0.000 183 113 ' '
2 0.500 -0.027 0.500 183 113 ' '
